data_7214554
loop_
_publ_author_name
'Bhattacharya, Biswajit'
'Dey, Rajdip'
'Maity, Dilip Kumar'
'Ghoshal, Debajyoti'

_publ_section_title
;
 Formation of three new metal organic hybrids of Cd(ii) with N,N&#x2032;
 donor spacer: an in situ perchlorate to chloride transformation
;
_journal_issue 45
_journal_name_full CrystEngComm
_journal_page_first 9457
_journal_paper_doi 10.1039/c3ce40754c
_journal_volume 15
_journal_year 2013
_chemical_formula_sum 'C48 H44 Cd Cl2 N16 O10'
_chemical_formula_weight 1188.29
_chemical_name_systematic
;
 ?
;
_space_group_IT_number 2
_symmetry_cell_setting triclinic
_symmetry_space_group_name_Hall '-P 1'
_symmetry_space_group_name_H-M 'P -1'
_atom_sites_solution_hydrogens geom
_atom_sites_solution_primary direct
_atom_sites_solution_secondary difmap
_audit_creation_method SHELXL-97
_cell_angle_alpha 99.715(2)
_cell_angle_beta 98.778(2)
_cell_angle_gamma 92.825(2)
_cell_formula_units_Z 1
_cell_length_a 10.6965(5)
_cell_length_b 10.9917(5)
_cell_length_c 11.8093(5)
_cell_measurement_reflns_used 250
_cell_measurement_temperature 298(2)
_cell_measurement_theta_max 27.6
_cell_measurement_theta_min 1.8
_cell_volume 1348.49(11)
_computing_cell_refinement 'SMART APEX II'
_computing_data_collection 'SMART APEX II (Bruker,2010)'
_computing_data_reduction 'SAINT (Bruker,2000)'
_computing_molecular_graphics 'Ortep-3v2 for windows (Farrugia, 1997)'
_computing_publication_material 'PLATON (Spek, 2008)'
_computing_structure_refinement 'SHELXL-97 (Sheldrick, 2008)'
_computing_structure_solution 'SHELXS-97 (Sheldrick, 2008)'
_diffrn_ambient_temperature 298(2)
_diffrn_measured_fraction_theta_full 0.984
_diffrn_measured_fraction_theta_max 0.984
_diffrn_measurement_device_type 'CCD area detector'
_diffrn_measurement_method 'phi and omega scans'
_diffrn_radiation_monochromator graphite
_diffrn_radiation_source 'fine-focus sealed tube'
_diffrn_radiation_type MoK\a
_diffrn_radiation_wavelength 0.71073
_diffrn_reflns_av_R_equivalents 0.0234
_diffrn_reflns_av_sigmaI/netI 0.0220
_diffrn_reflns_limit_h_max 13
_diffrn_reflns_limit_h_min -13
_diffrn_reflns_limit_k_max 14
_diffrn_reflns_limit_k_min -14
_diffrn_reflns_limit_l_max 15
_diffrn_reflns_limit_l_min -15
_diffrn_reflns_number 21757
_diffrn_reflns_theta_full 27.64
_diffrn_reflns_theta_max 27.64
_diffrn_reflns_theta_min 1.77
_exptl_absorpt_coefficient_mu 0.575
_exptl_absorpt_correction_T_max 0.9745
_exptl_absorpt_correction_T_min 0.8732
_exptl_absorpt_correction_type multi-scan
_exptl_absorpt_process_details
;
'XPREP' - A PROGRAM DATA PREPARATION & RECIPROCAL 
SPACE EXPLORATION,
Bruker Analytical X-ray Systems, 1997
;
_exptl_crystal_colour Yellow
_exptl_crystal_density_diffrn 1.463
_exptl_crystal_density_method 'not measured'
_exptl_crystal_description block
_exptl_crystal_F_000 606
_exptl_crystal_size_max 1.0
_exptl_crystal_size_mid 0.5
_exptl_crystal_size_min 0.4
_refine_diff_density_max 0.948
_refine_diff_density_min -0.749
_refine_diff_density_rms 0.073
_refine_ls_extinction_method none
_refine_ls_goodness_of_fit_ref 1.040
_refine_ls_hydrogen_treatment noref
_refine_ls_matrix_type full
_refine_ls_number_parameters 349
_refine_ls_number_reflns 6189
_refine_ls_number_restraints 3
_refine_ls_restrained_S_all 1.041
_refine_ls_R_factor_all 0.0491
_refine_ls_R_factor_gt 0.0447
_refine_ls_shift/su_max 0.000
_refine_ls_shift/su_mean 0.000
_refine_ls_structure_factor_coef Fsqd
_refine_ls_weighting_details 'calc w=1/[\s^2^(Fo^2^)+(0.0961P)^2^+0.4247P] where P=(Fo^2^+2Fc^2^)/3'
_refine_ls_weighting_scheme calc
_refine_ls_wR_factor_gt 0.1352
_refine_ls_wR_factor_ref 0.1399
_reflns_number_gt 5592
_reflns_number_total 6189
_reflns_threshold_expression >2\s(I)
_cod_data_source_file c3ce40754c.txt
_cod_data_source_block DG2
_cod_depositor_comments
;
The following automatic conversions were performed:
'__computing_data_collection' tag replaced with
'_computing_data_collection'.

Automatic conversion script
Id: cif_correct_tags 1440 2010-10-19 06:21:57Z saulius 

The following automatic conversions were performed:

'_symmetry_cell_setting' value 'Triclinic' changed to 'triclinic'
according to
/usr/data/users/saulius/automatic-downloads/retrospective/RSC/lib/dictionaries/cif_core.dic
dictionary named 'cif_core.dic' version 2.4.2 from 2011-04-26.

Automatic conversion script
Id: cif_fix_values 2281 2013-09-26 08:29:07Z andrius 
;
_cod_original_cell_volume 1348.49(10)
_cod_original_sg_symbol_H-M P-1
_cod_database_code 7214554

loop_
_symmetry_equiv_pos_as_xyz
'x, y, z'
'-x, -y, -z'

loop_
_atom_site_label
_atom_site_type_symbol
_atom_site_fract_x
_atom_site_fract_y
_atom_site_fract_z
_atom_site_U_iso_or_equiv
_atom_site_adp_type
_atom_site_occupancy
_atom_site_symmetry_multiplicity
_atom_site_calc_flag
_atom_site_refinement_flags
C1 C 1.2659(3) 0.0797(3) 0.9081(3) 0.0574(7) Uani 1 1 d .
H1 H 1.3044 0.0662 0.9805 0.069 Uiso 1 1 calc R
C2 C 1.3410(3) 0.1125(3) 0.8328(3) 0.0660(8) Uani 1 1 d .
H2 H 1.4288 0.1198 0.8536 0.079 Uiso 1 1 calc R
C3 C 1.2855(3) 0.1348(3) 0.7258(3) 0.0632(8) Uani 1 1 d .
H3 H 1.3353 0.1571 0.6735 0.076 Uiso 1 1 calc R
C4 C 1.1538(3) 0.1233(2) 0.6973(2) 0.0489(6) Uani 1 1 d .
C5 C 1.0861(3) 0.0891(2) 0.7794(2) 0.0481(6) Uani 1 1 d .
H5 H 0.9980 0.0819 0.7615 0.058 Uiso 1 1 calc R
C6 C 1.0860(3) 0.1459(3) 0.5862(3) 0.0547(6) Uani 1 1 d .
H6 H 1.1315 0.1578 0.5273 0.066 Uiso 1 1 calc R
C7 C 0.8072(3) 0.2024(3) 0.4506(3) 0.0550(6) Uani 1 1 d .
H7 H 0.7673 0.2103 0.5158 0.066 Uiso 1 1 calc R
C8 C 0.7388(3) 0.2275(3) 0.3403(3) 0.0532(6) Uani 1 1 d .
C9 C 0.6182(3) 0.2682(4) 0.3323(4) 0.0741(9) Uani 1 1 d .
H9 H 0.5787 0.2816 0.3977 0.089 Uiso 1 1 calc R
C10 C 0.5568(3) 0.2889(4) 0.2265(4) 0.0836(11) Uani 1 1 d .
H10 H 0.4758 0.3170 0.2197 0.100 Uiso 1 1 calc R
C11 C 0.6172(3) 0.2675(3) 0.1322(3) 0.0697(8) Uani 1 1 d .
H11 H 0.5743 0.2787 0.0605 0.084 Uiso 1 1 calc R
C12 C 0.7928(3) 0.2122(3) 0.2400(3) 0.0546(6) Uani 1 1 d .
H12 H 0.8749 0.1870 0.2449 0.066 Uiso 1 1 calc R
C13 C 1.2277(2) 0.0338(3) 1.2245(2) 0.0483(6) Uani 1 1 d .
H13 H 1.2319 -0.0492 1.1936 0.058 Uiso 1 1 calc R
C14 C 1.3071(2) 0.0845(3) 1.3284(2) 0.0448(5) Uani 1 1 d .
C15 C 1.3021(2) 0.2077(3) 1.3734(3) 0.0518(6) Uani 1 1 d .
H15 H 1.3535 0.2444 1.4428 0.062 Uiso 1 1 calc R
C16 C 1.2192(3) 0.2758(3) 1.3132(3) 0.0616(7) Uani 1 1 d .
H16 H 1.2150 0.3596 1.3411 0.074 Uiso 1 1 calc R
C17 C 1.1432(3) 0.2193(3) 1.2123(3) 0.0582(7) Uani 1 1 d .
H17 H 1.0873 0.2665 1.1734 0.070 Uiso 1 1 calc R
C18 C 1.3919(2) 0.0032(3) 1.3848(2) 0.0494(6) Uani 1 1 d .
H18 H 1.3933 -0.0791 1.3501 0.059 Uiso 1 1 calc R
C19 C 0.9849(3) 0.4596(3) 0.6275(3) 0.0610(8) Uani 1 1 d .
H19 H 0.8970 0.4462 0.6121 0.073 Uiso 1 1 calc R
C20 C 1.0527(3) 0.4403(2) 0.7392(3) 0.0588(7) Uani 1 1 d .
C21 C 0.9849(3) 0.3905(3) 0.8137(3) 0.0649(8) Uani 1 1 d .
H21 H 0.8977 0.3739 0.7911 0.078 Uiso 1 1 calc R
C22 C 1.2377(4) 0.4422(3) 0.8793(4) 0.0811(11) Uani 1 1 d .
H22 H 1.3243 0.4603 0.9051 0.097 Uiso 1 1 calc R
C23 C 1.1627(4) 0.3934(3) 0.9480(4) 0.0744(9) Uani 1 1 d .
H23 H 1.2011 0.3794 1.0204 0.089 Uiso 1 1 calc R
C24 C 1.1832(4) 0.4639(3) 0.7718(4) 0.0719(9) Uani 1 1 d .
H24 H 1.2324 0.4936 0.7224 0.086 Uiso 1 1 calc R
N1 N 1.1386(2) 0.0660(2) 0.8819(2) 0.0501(5) Uani 1 1 d .
N2 N 0.9683(3) 0.1495(2) 0.5693(2) 0.0552(6) Uani 1 1 d .
N3 N 0.9199(3) 0.1701(2) 0.4579(2) 0.0567(6) Uani 1 1 d .
N4 N 0.7354(3) 0.2310(3) 0.1378(2) 0.0632(6) Uani 1 1 d .
N5 N 1.1455(2) 0.0997(2) 1.1669(2) 0.0521(5) Uani 1 1 d .
N6 N 1.4623(2) 0.0454(2) 1.4799(2) 0.0602(6) Uani 1 1 d .
N7 N 1.0421(3) 0.4940(3) 0.5511(3) 0.0720(8) Uani 1 1 d .
N8 N 1.0381(3) 0.3650(3) 0.9168(3) 0.0696(7) Uani 1 1 d .
O1 O 0.5219(4) 0.6339(6) 0.3108(7) 0.198(3) Uani 1 1 d .
O2 O 0.3773(12) 0.5264(7) 0.1790(8) 0.348(8) Uani 1 1 d .
O1W O 1.09647(19) -0.1793(2) 1.01263(19) 0.0576(5) Uani 1 1 d D
O3 O 0.3669(8) 0.7222(4) 0.2004(7) 0.221(3) Uani 1 1 d .
O4 O 0.3228(6) 0.6061(17) 0.3118(12) 0.396(10) Uani 1 1 d .
Cl1 Cl 0.40262(9) 0.62383(9) 0.24724(12) 0.0855(3) Uani 1 1 d .
Cd1 Cd 1.0000 0.0000 1.0000 0.04770(12) Uani 1 2 d S
H1WA H 1.1575 -0.2106 0.9644 0.061 Uiso 1 1 d D
H1WB H 1.0421 -0.2456 1.0201 0.092 Uiso 1 1 d D

loop_
_atom_site_aniso_label
_atom_site_aniso_U_11
_atom_site_aniso_U_22
_atom_site_aniso_U_33
_atom_site_aniso_U_23
_atom_site_aniso_U_13
_atom_site_aniso_U_12
C1 0.0495(14) 0.0702(17) 0.0526(16) 0.0159(13) 0.0034(12) 0.0034(12)
C2 0.0453(15) 0.086(2) 0.069(2) 0.0215(17) 0.0084(14) -0.0019(14)
C3 0.0555(16) 0.0773(19) 0.0625(19) 0.0204(15) 0.0216(14) -0.0028(14)
C4 0.0558(15) 0.0493(13) 0.0448(14) 0.0120(11) 0.0147(12) 0.0034(11)
C5 0.0466(13) 0.0562(14) 0.0456(14) 0.0184(11) 0.0101(11) 0.0055(10)
C6 0.0667(18) 0.0603(15) 0.0427(14) 0.0166(12) 0.0190(13) 0.0040(13)
C7 0.0589(16) 0.0590(15) 0.0500(15) 0.0134(12) 0.0153(13) -0.0007(12)
C8 0.0535(15) 0.0486(13) 0.0606(17) 0.0153(12) 0.0133(13) 0.0011(11)
C9 0.0586(18) 0.091(2) 0.082(2) 0.028(2) 0.0259(17) 0.0111(16)
C10 0.0505(17) 0.109(3) 0.103(3) 0.045(2) 0.0154(19) 0.0160(18)
C11 0.0604(18) 0.076(2) 0.074(2) 0.0274(17) 0.0003(16) 0.0060(15)
C12 0.0572(15) 0.0570(15) 0.0519(16) 0.0131(12) 0.0101(12) 0.0127(12)
C13 0.0401(12) 0.0638(15) 0.0403(13) 0.0172(11) -0.0042(10) 0.0035(11)
C14 0.0351(11) 0.0620(15) 0.0386(12) 0.0182(11) 0.0002(9) 0.0028(10)
C15 0.0397(13) 0.0652(16) 0.0490(15) 0.0107(12) 0.0029(11) 0.0029(11)
C16 0.0535(16) 0.0613(16) 0.070(2) 0.0143(15) 0.0058(14) 0.0110(13)
C17 0.0449(14) 0.0729(18) 0.0620(18) 0.0295(15) 0.0028(12) 0.0134(12)
C18 0.0432(13) 0.0597(14) 0.0419(13) 0.0120(11) -0.0068(10) 0.0037(11)
C19 0.0593(16) 0.0446(13) 0.079(2) 0.0182(14) 0.0018(15) 0.0033(12)
C20 0.0636(17) 0.0390(12) 0.073(2) 0.0135(12) 0.0054(14) 0.0038(11)
C21 0.0602(17) 0.0575(16) 0.078(2) 0.0119(15) 0.0141(16) 0.0100(13)
C22 0.070(2) 0.074(2) 0.095(3) 0.033(2) -0.014(2) -0.0149(17)
C23 0.087(2) 0.0610(18) 0.072(2) 0.0180(16) 0.0001(19) -0.0005(16)
C24 0.071(2) 0.0617(17) 0.083(2) 0.0281(17) 0.0001(17) -0.0109(15)
N1 0.0482(12) 0.0619(13) 0.0446(12) 0.0187(10) 0.0101(9) 0.0070(10)
N2 0.0678(15) 0.0597(13) 0.0406(12) 0.0139(10) 0.0109(11) 0.0048(11)
N3 0.0718(16) 0.0585(13) 0.0431(12) 0.0156(10) 0.0114(11) 0.0088(11)
N4 0.0694(16) 0.0686(15) 0.0546(15) 0.0187(12) 0.0082(12) 0.0159(12)
N5 0.0416(11) 0.0720(15) 0.0459(12) 0.0265(11) -0.0019(9) 0.0073(10)
N6 0.0607(14) 0.0623(14) 0.0504(13) 0.0116(11) -0.0173(11) 0.0101(11)
N7 0.0647(16) 0.0677(16) 0.084(2) 0.0344(15) -0.0066(14) -0.0045(13)
N8 0.0776(19) 0.0625(15) 0.0722(19) 0.0155(13) 0.0187(15) 0.0069(13)
O1 0.094(3) 0.211(6) 0.276(8) 0.068(5) -0.020(4) -0.053(3)
O2 0.482(16) 0.156(5) 0.280(10) -0.085(6) -0.243(11) 0.146(7)
O1W 0.0520(10) 0.0715(12) 0.0578(12) 0.0302(10) 0.0113(9) 0.0164(9)
O3 0.295(9) 0.096(3) 0.261(8) 0.062(4) -0.023(7) 0.001(4)
O4 0.107(5) 0.72(3) 0.465(18) 0.374(19) 0.079(8) 0.026(9)
Cl1 0.0585(5) 0.0695(5) 0.1251(9) 0.0055(5) 0.0199(5) -0.0034(4)
Cd1 0.03732(15) 0.0726(2) 0.03784(16) 0.02759(12) 0.00005(10) 0.00717(11)

loop_
_atom_type_symbol
_atom_type_description
_atom_type_scat_dispersion_real
_atom_type_scat_dispersion_imag
_atom_type_scat_source
C C 0.0033 0.0016 'International Tables Vol C Tables 4.2.6.8 and 6.1.1.4'
H H 0.0000 0.0000 'International Tables Vol C Tables 4.2.6.8 and 6.1.1.4'
N N 0.0061 0.0033 'International Tables Vol C Tables 4.2.6.8 and 6.1.1.4'
O O 0.0106 0.0060 'International Tables Vol C Tables 4.2.6.8 and 6.1.1.4'
Cl Cl 0.1484 0.1585 'International Tables Vol C Tables 4.2.6.8 and 6.1.1.4'
Cd Cd -0.8075 1.2024 'International Tables Vol C Tables 4.2.6.8 and 6.1.1.4'

loop_
_geom_angle_atom_site_label_1
_geom_angle_atom_site_label_2
_geom_angle_atom_site_label_3
_geom_angle
_geom_angle_site_symmetry_1
_geom_angle_site_symmetry_3
N1 C1 C2 122.8(3) . .
C1 C2 C3 119.4(3) . .
C2 C3 C4 118.9(3) . .
C5 C4 C3 117.2(3) . .
C5 C4 C6 119.8(3) . .
C3 C4 C6 123.0(3) . .
N1 C5 C4 124.3(3) . .
N2 C6 C4 121.1(3) . .
N3 C7 C8 120.8(3) . .
C9 C8 C12 117.1(3) . .
C9 C8 C7 121.5(3) . .
C12 C8 C7 121.4(3) . .
C10 C9 C8 119.5(3) . .
C11 C10 C9 118.7(3) . .
N4 C11 C10 123.2(4) . .
N4 C12 C8 124.3(3) . .
N5 C13 C14 122.9(3) . .
C15 C14 C13 118.6(2) . .
C15 C14 C18 123.2(2) . .
C13 C14 C18 118.2(2) . .
C14 C15 C16 118.5(3) . .
C17 C16 C15 119.7(3) . .
N5 C17 C16 123.2(3) . .
N6 C18 C14 119.7(3) . .
N7 C19 C20 122.0(3) . .
C21 C20 C24 118.5(3) . .
C21 C20 C19 118.5(3) . .
C24 C20 C19 122.9(3) . .
N8 C21 C20 123.6(3) . .
C23 C22 C24 119.3(4) . .
N8 C23 C22 123.7(4) . .
C22 C24 C20 118.2(4) . .
C5 N1 C1 117.3(2) . .
C5 N1 Cd1 116.73(17) . .
C1 N1 Cd1 125.9(2) . .
C6 N2 N3 113.2(2) . .
C7 N3 N2 112.4(3) . .
C12 N4 C11 117.2(3) . .
C17 N5 C13 117.2(2) . .
C17 N5 Cd1 122.38(18) . .
C13 N5 Cd1 120.24(19) . .
C18 N6 N6 111.7(3) . 2_858
C19 N7 N7 112.5(4) . 2_766
C23 N8 C21 116.6(3) . .
O2 Cl1 O4 96.9(9) . .
O2 Cl1 O3 113.0(5) . .
O4 Cl1 O3 105.5(7) . .
O2 Cl1 O1 113.4(5) . .
O4 Cl1 O1 109.1(6) . .
O3 Cl1 O1 116.7(4) . .
O1W Cd1 O1W 180.000(1) . 2_757
O1W Cd1 N1 93.15(8) . .
O1W Cd1 N1 86.85(8) 2_757 .
O1W Cd1 N1 86.85(8) . 2_757
O1W Cd1 N1 93.15(8) 2_757 2_757
N1 Cd1 N1 180.000(1) . 2_757
O1W Cd1 N5 88.77(8) . .
O1W Cd1 N5 91.23(8) 2_757 .
N1 Cd1 N5 88.76(8) . .
N1 Cd1 N5 91.24(8) 2_757 .
O1W Cd1 N5 91.23(8) . 2_757
O1W Cd1 N5 88.77(8) 2_757 2_757
N1 Cd1 N5 91.24(8) . 2_757
N1 Cd1 N5 88.76(8) 2_757 2_757
N5 Cd1 N5 180.000(1) . 2_757

loop_
_geom_bond_atom_site_label_1
_geom_bond_atom_site_label_2
_geom_bond_distance
_geom_bond_site_symmetry_2
C1 N1 1.344(4) .
C1 C2 1.365(5) .
C2 C3 1.378(5) .
C3 C4 1.392(4) .
C4 C5 1.384(4) .
C4 C6 1.465(4) .
C5 N1 1.325(4) .
C6 N2 1.248(4) .
C7 N3 1.269(4) .
C7 C8 1.469(4) .
C8 C9 1.381(4) .
C8 C12 1.384(4) .
C9 C10 1.380(6) .
C10 C11 1.363(6) .
C11 N4 1.341(4) .
C12 N4 1.322(4) .
C13 N5 1.345(3) .
C13 C14 1.394(4) .
C14 C15 1.376(4) .
C14 C18 1.470(4) .
C15 C16 1.380(4) .
C16 C17 1.368(5) .
C17 N5 1.336(4) .
C18 N6 1.255(3) .
C19 N7 1.262(5) .
C19 C20 1.459(5) .
C20 C21 1.385(5) .
C20 C24 1.390(5) .
C21 N8 1.344(5) .
C22 C23 1.376(6) .
C22 C24 1.378(5) .
C23 N8 1.334(5) .
N1 Cd1 2.353(2) .
N2 N3 1.397(3) .
N5 Cd1 2.382(2) .
N6 N6 1.412(5) 2_858
N7 N7 1.421(6) 2_766
O1 Cl1 1.367(5) .
O2 Cl1 1.217(6) .
O1W Cd1 2.286(2) .
O3 Cl1 1.341(6) .
O4 Cl1 1.257(9) .
Cd1 O1W 2.286(2) 2_757
Cd1 N1 2.353(2) 2_757
Cd1 N5 2.382(2) 2_757
